data_7246078
loop_
_publ_author_name
'Wang, Hui-Sheng'
'Yu, Chun-Fang'
'Ye, Si-Qi'
'Chen, Yong'
'Liu, Xueru'
'Wu, Yanfang'
'Zhou, Pengfei'
'Zhang, Yi-Quan'

_publ_section_title
;
 Modulating the structural topologies from star-shape to cross-shape for
 Co--Dy heterometallic complexes with slow magnetic relaxation behavior
;
_journal_issue 5
_journal_name_full CrystEngComm
_journal_page_first 726
_journal_page_last 737
_journal_paper_doi 10.1039/D2CE01381A
_journal_volume 25
_journal_year 2023
_chemical_formula_moiety 'C44 H44 Co2 Dy2 N10 O23, 2CH3CN, 2.5H2O'
_chemical_formula_sum 'C48 H55 Co2 Dy2 N12 O25.5'
_chemical_formula_weight 1650.90
_space_group_crystal_system triclinic
_space_group_IT_number 2
_space_group_name_Hall '-P 1'
_space_group_name_H-M_alt 'P -1'
_atom_sites_solution_hydrogens mixed
_audit_creation_method SHELXL-2014/7
_audit_update_record
;
2021-08-08 deposited with the CCDC.	2022-11-28 downloaded from the CCDC.
;
_cell_angle_alpha 103.072(2)
_cell_angle_beta 97.912(2)
_cell_angle_gamma 100.201(2)
_cell_formula_units_Z 2
_cell_length_a 11.9878(17)
_cell_length_b 13.4630(19)
_cell_length_c 19.444(3)
_cell_measurement_reflns_used 3903
_cell_measurement_temperature 296(2)
_cell_measurement_theta_max 20.58
_cell_measurement_theta_min 2.19
_cell_volume 2956.3(7)
_computing_cell_refinement 'Bruker SMART'
_computing_data_collection 'Bruker SMART'
_computing_data_reduction 'Bruker SAINT'
_computing_molecular_graphics 'Bruker SHELXTL'
_computing_publication_material 'Bruker SHELXTL'
_computing_structure_refinement 'SHELXL-2014/7 (Sheldrick, 2014)'
_computing_structure_solution 'SHELXS-97 (Sheldrick, 1990)'
_diffrn_ambient_temperature 296(2)
_diffrn_measured_fraction_theta_full 0.989
_diffrn_measured_fraction_theta_max 0.989
_diffrn_measurement_device_type 'PHOTON 100 CMOS detector'
_diffrn_measurement_method 'omega scan'
_diffrn_radiation_type MoK\a
_diffrn_radiation_wavelength 0.71073
_diffrn_reflns_av_R_equivalents 0.0645
_diffrn_reflns_av_unetI/netI 0.0849
_diffrn_reflns_Laue_measured_fraction_full 0.989
_diffrn_reflns_Laue_measured_fraction_max 0.989
_diffrn_reflns_limit_h_max 13
_diffrn_reflns_limit_h_min -14
_diffrn_reflns_limit_k_max 15
_diffrn_reflns_limit_k_min -15
_diffrn_reflns_limit_l_max 23
_diffrn_reflns_limit_l_min -23
_diffrn_reflns_number 27817
_diffrn_reflns_point_group_measured_fraction_full 0.989
_diffrn_reflns_point_group_measured_fraction_max 0.989
_diffrn_reflns_theta_full 25.000
_diffrn_reflns_theta_max 25.000
_diffrn_reflns_theta_min 1.590
_diffrn_source 'fine-focus sealed tube'
_exptl_absorpt_coefficient_mu 3.144
_exptl_absorpt_correction_T_max 0.7452
_exptl_absorpt_correction_T_min 0.6172
_exptl_absorpt_correction_type multi-scan
_exptl_absorpt_process_details 'SADABS (Bruker, 2014)'
_exptl_crystal_colour brown
_exptl_crystal_density_diffrn 1.855
_exptl_crystal_description plate
_exptl_crystal_F_000 1634
_exptl_crystal_size_max 0.26
_exptl_crystal_size_mid 0.20
_exptl_crystal_size_min 0.06
_refine_diff_density_max 1.487
_refine_diff_density_min -1.086
_refine_diff_density_rms 0.146
_refine_ls_extinction_method none
_refine_ls_goodness_of_fit_ref 1.146
_refine_ls_hydrogen_treatment constr
_refine_ls_matrix_type full
_refine_ls_number_parameters 732
_refine_ls_number_reflns 10291
_refine_ls_number_restraints 38
_refine_ls_restrained_S_all 1.192
_refine_ls_R_factor_all 0.0736
_refine_ls_R_factor_gt 0.0457
_refine_ls_shift/su_max 0.001
_refine_ls_shift/su_mean 0.000
_refine_ls_structure_factor_coef Fsqd
_refine_ls_weighting_details 'w=1/[\s^2^(Fo^2^)+(0.0198P)^2^] where P=(Fo^2^+2Fc^2^)/3'
_refine_ls_weighting_scheme calc
_refine_ls_wR_factor_gt 0.0842
_refine_ls_wR_factor_ref 0.0895
_reflns_Friedel_coverage 0.000
_reflns_number_gt 7258
_reflns_number_total 10291
_reflns_threshold_expression 'I > 2\s(I)'
_cod_data_source_file d2ce01381a2.cif
_cod_data_source_block 1
_cod_depositor_comments 'Adding full bibliography for 7246077--7246078.cif.'
_cod_original_formula_sum 'C48 H55 Co2 Dy2 N12 O25.50'
_cod_database_code 7246078
_shelx_shelxl_version_number 2014/7
_shelx_space_group_comment
;
The symmetry employed for this shelxl refinement is uniquely defined
by the following loop, which should always be used as a source of
symmetry information in preference to the above space-group names.
They are only intended as comments.
;

loop_
_space_group_symop_operation_xyz
'x, y, z'
'-x, -y, -z'

loop_
_atom_site_label
_atom_site_type_symbol
_atom_site_fract_x
_atom_site_fract_y
_atom_site_fract_z
_atom_site_U_iso_or_equiv
_atom_site_adp_type
_atom_site_occupancy
_atom_site_site_symmetry_order
_atom_site_calc_flag
_atom_site_refinement_flags_posn
_atom_site_refinement_flags_adp
_atom_site_refinement_flags_occupancy
_atom_site_disorder_assembly
_atom_site_disorder_group
C1 C 0.9351(6) -0.2427(5) 0.3102(4) 0.0270(18) Uani 1 1 d . . . . .
H1 H 0.8799 -0.2904 0.3221 0.032 Uiso 1 1 calc R U . . .
C2 C 1.0485(7) -0.2485(5) 0.3223(4) 0.0330(19) Uani 1 1 d . . . . .
H2 H 1.0701 -0.2981 0.3446 0.040 Uiso 1 1 calc R U . . .
C3 C 1.1295(6) -0.1834(5) 0.3024(4) 0.034(2) Uani 1 1 d . . . . .
H3 H 1.2063 -0.1884 0.3104 0.041 Uiso 1 1 calc R U . . .
C4 C 1.0960(6) -0.1082(5) 0.2695(4) 0.0283(18) Uani 1 1 d . . . . .
H4 H 1.1499 -0.0639 0.2539 0.034 Uiso 1 1 calc R U . . .
C5 C 0.9829(6) -0.1012(5) 0.2606(4) 0.0246(17) Uani 1 1 d . . . . .
C6 C 0.9273(6) -0.0202(5) 0.2326(3) 0.0201(16) Uani 1 1 d . . . . .
C7 C 0.8458(6) -0.0758(5) 0.1612(4) 0.0231(17) Uani 1 1 d . . . . .
C8 C 0.8562(6) -0.0669(5) 0.0939(4) 0.0326(19) Uani 1 1 d . . . . .
H8 H 0.9204 -0.0224 0.0873 0.039 Uiso 1 1 calc R U . . .
C9 C 0.7734(7) -0.1226(6) 0.0357(4) 0.048(2) Uani 1 1 d . . . . .
H9 H 0.7804 -0.1166 -0.0103 0.058 Uiso 1 1 calc R U . . .
C10 C 0.6788(7) -0.1884(6) 0.0472(4) 0.051(2) Uani 1 1 d . . . . .
H10 H 0.6212 -0.2273 0.0086 0.061 Uiso 1 1 calc R U . . .
C11 C 0.6703(6) -0.1959(5) 0.1156(4) 0.0336(19) Uani 1 1 d . . . . .
H11 H 0.6062 -0.2393 0.1231 0.040 Uiso 1 1 calc R U . . .
C12 C 0.6598(7) -0.3554(5) 0.2240(4) 0.0347(19) Uani 1 1 d . . . . .
H12 H 0.7285 -0.3655 0.2094 0.042 Uiso 1 1 calc R U . . .
C13 C 0.5681(7) -0.4400(6) 0.2119(4) 0.046(2) Uani 1 1 d . . . . .
H13 H 0.5747 -0.5067 0.1890 0.055 Uiso 1 1 calc R U . . .
C14 C 0.4678(7) -0.4239(6) 0.2342(5) 0.047(2) Uani 1 1 d . . . . .
H14 H 0.4062 -0.4802 0.2266 0.056 Uiso 1 1 calc R U . . .
C15 C 0.4572(7) -0.3258(6) 0.2674(5) 0.047(2) Uani 1 1 d . . . . .
H15 H 0.3895 -0.3146 0.2831 0.057 Uiso 1 1 calc R U . . .
C16 C 0.5505(6) -0.2441(6) 0.2769(4) 0.0329(19) Uani 1 1 d . . . . .
C17 C 0.5585(7) -0.1266(6) 0.3099(5) 0.039(2) Uani 1 1 d . . . . .
C18 C 0.6378(7) -0.0995(5) 0.3831(5) 0.038(2) Uani 1 1 d . . . . .
C19 C 0.6085(8) -0.0816(6) 0.4497(5) 0.050(2) Uani 1 1 d . . . . .
H19 H 0.5322 -0.0837 0.4548 0.060 Uiso 1 1 calc R U . . .
C20 C 0.6949(10) -0.0603(7) 0.5090(5) 0.061(3) Uani 1 1 d . . . . .
H20 H 0.6773 -0.0475 0.5549 0.073 Uiso 1 1 calc R U . . .
C21 C 0.8071(8) -0.0580(6) 0.5002(4) 0.046(2) Uani 1 1 d . . . . .
H21 H 0.8664 -0.0425 0.5398 0.055 Uiso 1 1 calc R U . . .
C22 C 0.8294(7) -0.0793(5) 0.4313(4) 0.036(2) Uani 1 1 d . . . . .
H22 H 0.9049 -0.0796 0.4252 0.043 Uiso 1 1 calc R U . . .
C23 C 0.4345(8) -0.0134(7) 0.3194(6) 0.095(2) Uani 1 1 d D U . . .
H23A H 0.4858 0.0335 0.3608 0.142 Uiso 1 1 calc R U . . .
H23B H 0.3562 -0.0121 0.3242 0.142 Uiso 1 1 calc R U . . .
H23C H 0.4497 0.0077 0.2770 0.142 Uiso 1 1 calc R U . . .
C24 C 0.7536(6) 0.5443(5) 0.3722(4) 0.0303(19) Uani 1 1 d . . . . .
C25 C 0.7731(7) 0.6331(5) 0.4303(4) 0.0318(19) Uani 1 1 d . . . . .
H25 H 0.8443 0.6797 0.4418 0.038 Uiso 1 1 calc R U . . .
C26 C 0.6905(7) 0.6531(6) 0.4705(4) 0.041(2) Uani 1 1 d . . . . .
H26 H 0.7075 0.7114 0.5095 0.049 Uiso 1 1 calc R U . . .
C27 C 0.5829(7) 0.5884(6) 0.4542(5) 0.043(2) Uani 1 1 d . . . . .
H27 H 0.5264 0.6042 0.4806 0.052 Uiso 1 1 calc R U . . .
C28 C 0.5599(7) 0.5002(6) 0.3983(4) 0.040(2) Uani 1 1 d . . . . .
H28 H 0.4877 0.4553 0.3873 0.048 Uiso 1 1 calc R U . . .
C29 C 0.6449(6) 0.4772(5) 0.3574(4) 0.0312(19) Uani 1 1 d . . . . .
C30 C 0.6139(6) 0.3824(5) 0.2984(4) 0.033(2) Uani 1 1 d . . . . .
H30 H 0.5372 0.3465 0.2866 0.040 Uiso 1 1 calc R U . . .
C31 C 0.6422(6) 0.2471(5) 0.2026(4) 0.0324(19) Uani 1 1 d . . . . .
H31 H 0.5783 0.2565 0.1691 0.039 Uiso 1 1 calc R U . . .
C32 C 0.6001(6) 0.1553(5) 0.2330(4) 0.036(2) Uani 1 1 d . . . . .
H32A H 0.5458 0.1735 0.2640 0.044 Uiso 1 1 calc R U . . .
H32B H 0.5602 0.0955 0.1940 0.044 Uiso 1 1 calc R U . . .
C33 C 0.7435(6) 0.2314(5) 0.1636(4) 0.0321(19) Uani 1 1 d . . . . .
H33A H 0.7345 0.1580 0.1402 0.038 Uiso 1 1 calc R U . . .
H33B H 0.7442 0.2699 0.1270 0.038 Uiso 1 1 calc R U . . .
C34 C 0.8841(8) 0.5011(6) 0.1601(4) 0.039(2) Uani 1 1 d . . . . .
C35 C 0.8391(8) 0.5310(7) 0.0984(5) 0.058(3) Uani 1 1 d . . . . .
H35 H 0.7603 0.5144 0.0804 0.069 Uiso 1 1 calc R U . . .
C36 C 0.9151(12) 0.5852(9) 0.0660(6) 0.099(4) Uani 1 1 d . . . . .
H36 H 0.8848 0.6065 0.0264 0.119 Uiso 1 1 calc R U . . .
C37 C 1.0337(12) 0.6103(10) 0.0884(7) 0.106(4) Uani 1 1 d . U . . .
H37 H 1.0820 0.6461 0.0643 0.127 Uiso 1 1 calc R U . . .
C38 C 1.0770(8) 0.5801(8) 0.1475(5) 0.073(3) Uani 1 1 d . . . . .
H38 H 1.1564 0.5950 0.1633 0.087 Uiso 1 1 calc R U . . .
C39 C 1.0049(7) 0.5272(6) 0.1850(4) 0.038(2) Uani 1 1 d . . . . .
C40 C 1.0576(7) 0.5068(6) 0.2489(4) 0.039(2) Uani 1 1 d . . . . .
H40 H 1.1372 0.5295 0.2622 0.046 Uiso 1 1 calc R U . . .
C41 C 1.0699(6) 0.4504(5) 0.3586(4) 0.0276(18) Uani 1 1 d . . . . .
H41 H 1.1204 0.5181 0.3842 0.033 Uiso 1 1 calc R U . . .
C42 C 0.9802(6) 0.4224(5) 0.4029(4) 0.0286(18) Uani 1 1 d . . . . .
H42A H 1.0121 0.3908 0.4391 0.034 Uiso 1 1 calc R U . . .
H42B H 0.9574 0.4849 0.4270 0.034 Uiso 1 1 calc R U . . .
C43 C 1.1438(6) 0.3688(5) 0.3425(4) 0.0322(19) Uani 1 1 d . . . . .
H43A H 1.2055 0.3957 0.3197 0.039 Uiso 1 1 calc R U . . .
H43B H 1.1788 0.3578 0.3874 0.039 Uiso 1 1 calc R U . . .
C44 C 1.0037(7) 0.2545(7) 0.0745(4) 0.055(2) Uani 1 1 d . . . . .
H44A H 1.0361 0.2077 0.0420 0.083 Uiso 1 1 calc R U . . .
H44B H 1.0442 0.3250 0.0806 0.083 Uiso 1 1 calc R U . . .
H44C H 0.9237 0.2475 0.0552 0.083 Uiso 1 1 calc R U . . .
Co1 Co 0.75539(8) -0.12656(7) 0.27234(5) 0.0247(2) Uani 1 1 d . . . . .
Co2 Co 0.84432(8) 0.40452(7) 0.27441(5) 0.0250(2) Uani 1 1 d . . . . .
Dy1 Dy 0.90195(3) 0.18547(2) 0.30570(2) 0.02309(10) Uani 1 1 d . . . . .
Dy2 Dy 1.15629(3) 0.17627(3) 0.21352(2) 0.02738(11) Uani 1 1 d . . . . .
N1 N 0.9028(5) -0.1669(4) 0.2805(3) 0.0236(14) Uani 1 1 d . . . . .
N2 N 0.7533(5) -0.1414(4) 0.1715(3) 0.0277(15) Uani 1 1 d . . . . .
N3 N 0.6500(5) -0.2592(4) 0.2566(3) 0.0271(15) Uani 1 1 d . . . . .
N4 N 0.7493(5) -0.0990(4) 0.3744(3) 0.0288(15) Uani 1 1 d . . . . .
N5 N 0.6858(5) 0.3449(4) 0.2615(3) 0.0281(15) Uani 1 1 d . . . . .
N6 N 1.0059(5) 0.4599(4) 0.2903(3) 0.0282(15) Uani 1 1 d . . . . .
N7 N 0.9339(7) 0.1731(4) 0.4521(4) 0.0382(17) Uani 1 1 d . . . . .
N8 N 1.3113(9) 0.3022(8) 0.1508(5) 0.084(3) Uani 1 1 d . U . . .
N9 N 1.1806(10) -0.0048(7) 0.1094(6) 0.084(3) Uani 1 1 d . U . . .
N10 N 1.3350(6) 0.1967(5) 0.3363(4) 0.0395(17) Uani 1 1 d . . . . .
O1 O 0.8513(4) 0.0046(3) 0.2818(2) 0.0217(11) Uani 1 1 d . . . . .
O2 O 0.9991(4) 0.0705(3) 0.2315(2) 0.0254(11) Uani 1 1 d . . . . .
O3 O 0.6186(4) -0.0747(3) 0.2667(3) 0.0293(12) Uani 1 1 d . . . . .
O4 O 0.4513(5) -0.1108(5) 0.3139(4) 0.084(2) Uani 1 1 d D U . . .
O5 O 0.8362(4) 0.5328(3) 0.3342(3) 0.0304(12) Uani 1 1 d . . . . .
O6 O 0.6938(4) 0.1287(3) 0.2729(3) 0.0369(14) Uani 1 1 d . . . . .
H6A H 0.6788 0.0625 0.2646 0.055 Uiso 1 1 d R U . . .
O7 O 0.8495(4) 0.2676(3) 0.2143(2) 0.0245(11) Uani 1 1 d . . . . .
O8 O 0.8087(4) 0.4539(3) 0.1925(3) 0.0333(13) Uani 1 1 d . . . . .
O9 O 0.8827(4) 0.3509(3) 0.3561(2) 0.0254(11) Uani 1 1 d . . . . .
O10 O 1.0806(4) 0.2725(3) 0.2977(2) 0.0274(12) Uani 1 1 d . . . . .
O11 O 0.8341(5) 0.1573(4) 0.4146(3) 0.0392(14) Uani 1 1 d . . . . .
O12 O 1.0182(5) 0.1888(4) 0.4193(3) 0.0405(14) Uani 1 1 d . . . . .
O13 O 0.9501(5) 0.1731(4) 0.5154(3) 0.0583(17) Uani 1 1 d . . . . .
O14 O 1.2492(5) 0.3449(5) 0.1875(4) 0.075(2) Uani 1 1 d . . . . .
O15 O 1.3112(6) 0.2063(6) 0.1426(4) 0.094(2) Uani 1 1 d . U . . .
O16 O 1.3877(7) 0.3524(6) 0.1238(4) 0.121(3) Uani 1 1 d . U . . .
O17 O 1.1131(5) 0.0513(5) 0.0949(3) 0.0620(19) Uani 1 1 d . . . . .
O18 O 1.2337(6) 0.0200(5) 0.1740(4) 0.077(2) Uani 1 1 d . . . . .
O19 O 1.1912(8) -0.0799(6) 0.0638(4) 0.125(3) Uani 1 1 d . U . . .
O20 O 1.2429(4) 0.1262(4) 0.3225(3) 0.0418(14) Uani 1 1 d . . . . .
O21 O 1.3407(4) 0.2569(4) 0.2942(3) 0.0481(15) Uani 1 1 d . . . . .
O22 O 1.4131(5) 0.2081(4) 0.3877(3) 0.0528(16) Uani 1 1 d . . . . .
O23 O 1.0140(4) 0.2300(4) 0.1416(3) 0.0362(13) Uani 1 1 d . . . . .
H23D H 0.9745 0.2629 0.1679 0.054 Uiso 1 1 d R U . . .

loop_
_atom_site_aniso_label
_atom_site_aniso_U_11
_atom_site_aniso_U_22
_atom_site_aniso_U_33
_atom_site_aniso_U_23
_atom_site_aniso_U_13
_atom_site_aniso_U_12
C1 0.042(5) 0.011(4) 0.031(4) 0.010(3) 0.013(4) 0.001(3)
C2 0.044(5) 0.026(4) 0.039(5) 0.016(4) 0.008(4) 0.025(4)
C3 0.030(5) 0.030(5) 0.045(5) 0.011(4) 0.004(4) 0.014(4)
C4 0.026(4) 0.018(4) 0.044(5) 0.010(3) 0.008(4) 0.008(3)
C5 0.027(4) 0.015(4) 0.035(5) 0.014(3) 0.005(4) 0.006(3)
C6 0.025(4) 0.020(4) 0.019(4) 0.009(3) 0.008(3) 0.007(3)
C7 0.025(4) 0.021(4) 0.027(4) 0.009(3) 0.008(3) 0.010(3)
C8 0.034(5) 0.031(4) 0.038(5) 0.017(4) 0.014(4) 0.007(4)
C9 0.060(6) 0.053(6) 0.035(5) 0.020(4) 0.016(5) 0.002(5)
C10 0.054(6) 0.055(6) 0.030(5) 0.005(4) 0.001(5) -0.015(5)
C11 0.020(4) 0.032(4) 0.045(5) 0.013(4) 0.002(4) -0.007(4)
C12 0.046(5) 0.029(4) 0.036(5) 0.018(4) 0.010(4) 0.011(4)
C13 0.053(6) 0.027(5) 0.057(6) 0.021(4) 0.000(5) 0.001(4)
C14 0.030(5) 0.035(5) 0.077(7) 0.031(5) 0.010(5) -0.008(4)
C15 0.028(5) 0.049(6) 0.086(7) 0.048(5) 0.027(5) 0.011(4)
C16 0.034(5) 0.027(4) 0.048(5) 0.028(4) 0.019(4) 0.002(4)
C17 0.034(5) 0.040(5) 0.057(6) 0.026(4) 0.027(4) 0.013(4)
C18 0.047(6) 0.021(4) 0.054(6) 0.021(4) 0.023(5) 0.006(4)
C19 0.073(7) 0.042(5) 0.056(6) 0.029(5) 0.047(6) 0.022(5)
C20 0.100(9) 0.053(6) 0.046(7) 0.033(5) 0.040(6) 0.014(6)
C21 0.069(7) 0.033(5) 0.036(6) 0.016(4) 0.006(5) 0.005(5)
C22 0.046(5) 0.027(4) 0.044(6) 0.023(4) 0.017(5) 0.010(4)
C23 0.076(4) 0.086(5) 0.163(6) 0.065(5) 0.077(4) 0.038(4)
C24 0.036(5) 0.024(4) 0.046(5) 0.026(4) 0.018(4) 0.018(4)
C25 0.041(5) 0.023(4) 0.038(5) 0.016(4) 0.011(4) 0.010(4)
C26 0.064(6) 0.027(4) 0.040(5) 0.015(4) 0.025(5) 0.015(4)
C27 0.039(5) 0.048(5) 0.058(6) 0.024(5) 0.023(5) 0.025(5)
C28 0.034(5) 0.042(5) 0.055(6) 0.024(5) 0.024(4) 0.014(4)
C29 0.033(5) 0.022(4) 0.054(6) 0.024(4) 0.027(4) 0.014(4)
C30 0.021(4) 0.033(5) 0.060(6) 0.029(4) 0.015(4) 0.011(4)
C31 0.029(5) 0.027(4) 0.041(5) 0.012(4) 0.006(4) 0.005(4)
C32 0.022(4) 0.021(4) 0.064(6) 0.012(4) 0.004(4) 0.001(3)
C33 0.034(5) 0.016(4) 0.044(5) 0.011(3) -0.002(4) 0.000(3)
C34 0.056(6) 0.025(4) 0.038(5) 0.009(4) 0.013(5) 0.011(4)
C35 0.074(7) 0.067(7) 0.038(6) 0.029(5) 0.015(5) 0.005(6)
C36 0.138(12) 0.131(11) 0.059(8) 0.077(8) 0.032(8) 0.028(9)
C37 0.106(8) 0.125(8) 0.087(8) 0.050(6) 0.023(7) -0.012(7)
C38 0.058(7) 0.096(8) 0.061(7) 0.039(6) 0.010(6) -0.018(6)
C39 0.049(6) 0.027(4) 0.041(5) 0.018(4) 0.021(5) 0.000(4)
C40 0.026(5) 0.034(5) 0.051(6) -0.003(4) 0.012(4) 0.007(4)
C41 0.027(4) 0.019(4) 0.036(5) 0.008(3) 0.009(4) 0.000(3)
C42 0.035(5) 0.021(4) 0.030(5) 0.008(3) 0.007(4) 0.003(3)
C43 0.021(4) 0.028(4) 0.041(5) 0.003(4) 0.003(4) -0.002(3)
C44 0.062(6) 0.077(7) 0.027(5) 0.015(5) 0.011(5) 0.013(5)
Co1 0.0273(6) 0.0185(5) 0.0353(6) 0.0150(4) 0.0134(5) 0.0068(4)
Co2 0.0276(6) 0.0163(5) 0.0343(6) 0.0111(4) 0.0095(5) 0.0043(4)
Dy1 0.0239(2) 0.01781(19) 0.0320(2) 0.01094(16) 0.01032(17) 0.00603(15)
Dy2 0.0238(2) 0.0276(2) 0.0325(2) 0.00991(17) 0.01095(17) 0.00263(16)
N1 0.031(4) 0.018(3) 0.028(4) 0.011(3) 0.010(3) 0.011(3)
N2 0.026(4) 0.024(3) 0.039(4) 0.016(3) 0.008(3) 0.009(3)
N3 0.026(4) 0.023(3) 0.042(4) 0.020(3) 0.014(3) 0.009(3)
N4 0.039(4) 0.014(3) 0.038(4) 0.015(3) 0.011(3) 0.007(3)
N5 0.026(4) 0.021(3) 0.046(4) 0.018(3) 0.014(3) 0.009(3)
N6 0.034(4) 0.022(3) 0.031(4) 0.010(3) 0.013(3) 0.001(3)
N7 0.062(6) 0.021(4) 0.036(5) 0.016(3) 0.011(4) 0.009(4)
N8 0.090(4) 0.086(4) 0.075(4) 0.026(3) 0.022(3) 0.004(3)
N9 0.129(8) 0.056(6) 0.074(6) 0.003(5) 0.066(6) 0.018(5)
N10 0.032(4) 0.049(5) 0.036(5) 0.002(4) 0.014(4) 0.009(4)
O1 0.024(3) 0.015(2) 0.033(3) 0.011(2) 0.019(2) 0.005(2)
O2 0.024(3) 0.022(3) 0.034(3) 0.011(2) 0.011(2) 0.006(2)
O3 0.028(3) 0.025(3) 0.050(3) 0.026(2) 0.022(3) 0.010(2)
O4 0.068(4) 0.075(4) 0.157(6) 0.069(4) 0.081(4) 0.043(4)
O5 0.036(3) 0.017(3) 0.044(3) 0.013(2) 0.017(3) 0.008(2)
O6 0.024(3) 0.020(3) 0.074(4) 0.022(3) 0.011(3) 0.010(2)
O7 0.023(3) 0.017(2) 0.034(3) 0.012(2) 0.003(2) 0.000(2)
O8 0.036(3) 0.029(3) 0.043(3) 0.020(3) 0.011(3) 0.010(3)
O9 0.029(3) 0.018(3) 0.032(3) 0.009(2) 0.007(2) 0.007(2)
O10 0.026(3) 0.020(3) 0.036(3) 0.010(2) 0.008(2) -0.001(2)
O11 0.051(4) 0.036(3) 0.040(4) 0.017(3) 0.021(3) 0.014(3)
O12 0.042(4) 0.044(3) 0.040(4) 0.018(3) 0.013(3) 0.009(3)
O13 0.080(5) 0.066(4) 0.033(4) 0.027(3) 0.014(3) 0.005(3)
O14 0.033(4) 0.063(5) 0.128(7) 0.051(4) 0.003(4) -0.014(3)
O15 0.096(4) 0.089(4) 0.084(4) -0.002(3) 0.049(3) -0.008(3)
O16 0.117(4) 0.118(4) 0.106(4) 0.029(3) 0.035(3) -0.045(3)
O17 0.039(4) 0.080(5) 0.053(4) -0.002(4) 0.027(3) -0.011(3)
O18 0.132(7) 0.077(5) 0.067(5) 0.044(4) 0.063(5) 0.069(5)
O19 0.181(7) 0.083(5) 0.103(6) -0.022(4) 0.064(5) 0.041(5)
O20 0.030(3) 0.045(3) 0.050(4) 0.016(3) 0.003(3) 0.006(3)
O21 0.031(3) 0.059(4) 0.056(4) 0.031(3) 0.008(3) -0.007(3)
O22 0.036(4) 0.073(4) 0.043(4) 0.010(3) -0.004(3) 0.010(3)
O23 0.037(3) 0.051(3) 0.032(3) 0.024(3) 0.014(3) 0.015(3)

loop_
_atom_type_symbol
_atom_type_description
_atom_type_scat_dispersion_real
_atom_type_scat_dispersion_imag
_atom_type_scat_source
C C 0.0033 0.0016 'International Tables Vol C Tables 4.2.6.8 and 6.1.1.4'
H H 0.0000 0.0000 'International Tables Vol C Tables 4.2.6.8 and 6.1.1.4'
Co Co 0.3494 0.9721 'International Tables Vol C Tables 4.2.6.8 and 6.1.1.4'
Dy Dy -0.1892 4.4098 'International Tables Vol C Tables 4.2.6.8 and 6.1.1.4'
N N 0.0061 0.0033 'International Tables Vol C Tables 4.2.6.8 and 6.1.1.4'
O O 0.0106 0.0060 'International Tables Vol C Tables 4.2.6.8 and 6.1.1.4'

loop_
_geom_angle_atom_site_label_1
_geom_angle_atom_site_label_2
_geom_angle_atom_site_label_3
_geom_angle
_geom_angle_site_symmetry_1
_geom_angle_site_symmetry_3
_geom_angle_publ_flag
N1 C1 C2 120.1(6) . . ?
N1 C1 H1 119.9 . . ?
C2 C1 H1 119.9 . . ?
C3 C2 C1 121.1(7) . . ?
C3 C2 H2 119.5 . . ?
C1 C2 H2 119.5 . . ?
C2 C3 C4 118.9(7) . . ?
C2 C3 H3 120.5 . . ?
C4 C3 H3 120.5 . . ?
C5 C4 C3 118.9(7) . . ?
C5 C4 H4 120.6 . . ?
C3 C4 H4 120.6 . . ?
N1 C5 C4 121.5(6) . . ?
N1 C5 C6 109.7(6) . . ?
C4 C5 C6 128.7(6) . . ?
O2 C6 O1 108.7(5) . . ?
O2 C6 C7 114.1(5) . . ?
O1 C6 C7 104.0(5) . . ?
O2 C6 C5 117.3(5) . . ?
O1 C6 C5 102.9(5) . . ?
C7 C6 C5 108.4(5) . . ?
O2 C6 Dy1 56.7(3) . . ?
O1 C6 Dy1 52.5(3) . . ?
C7 C6 Dy1 117.8(4) . . ?
C5 C6 Dy1 131.2(4) . . ?
N2 C7 C8 120.3(7) . . ?
N2 C7 C6 110.8(6) . . ?
C8 C7 C6 128.9(7) . . ?
C7 C8 C9 120.8(7) . . ?
C7 C8 H8 119.6 . . ?
C9 C8 H8 119.6 . . ?
C8 C9 C10 118.2(8) . . ?
C8 C9 H9 120.9 . . ?
C10 C9 H9 120.9 . . ?
C11 C10 C9 119.8(8) . . ?
C11 C10 H10 120.1 . . ?
C9 C10 H10 120.1 . . ?
N2 C11 C10 120.8(7) . . ?
N2 C11 H11 119.6 . . ?
C10 C11 H11 119.6 . . ?
N3 C12 C13 120.4(7) . . ?
N3 C12 H12 119.8 . . ?
C13 C12 H12 119.8 . . ?
C14 C13 C12 119.0(8) . . ?
C14 C13 H13 120.5 . . ?
C12 C13 H13 120.5 . . ?
C13 C14 C15 120.8(7) . . ?
C13 C14 H14 119.6 . . ?
C15 C14 H14 119.6 . . ?
C14 C15 C16 117.7(7) . . ?
C14 C15 H15 121.1 . . ?
C16 C15 H15 121.1 . . ?
N3 C16 C15 122.0(7) . . ?
N3 C16 C17 110.3(6) . . ?
C15 C16 C17 127.7(7) . . ?
O4 C17 O3 116.3(6) . . ?
O4 C17 C18 113.4(7) . . ?
O3 C17 C18 106.5(6) . . ?
O4 C17 C16 108.8(7) . . ?
O3 C17 C16 105.2(6) . . ?
C18 C17 C16 105.8(6) . . ?
C19 C18 N4 121.7(8) . . ?
C19 C18 C17 128.3(8) . . ?
N4 C18 C17 110.0(7) . . ?
C18 C19 C20 118.4(9) . . ?
C18 C19 H19 120.8 . . ?
C20 C19 H19 120.8 . . ?
C21 C20 C19 119.9(8) . . ?
C21 C20 H20 120.1 . . ?
C19 C20 H20 120.1 . . ?
C22 C21 C20 118.3(8) . . ?
C22 C21 H21 120.8 . . ?
C20 C21 H21 120.8 . . ?
N4 C22 C21 123.0(8) . . ?
N4 C22 H22 118.5 . . ?
C21 C22 H22 118.5 . . ?
O4 C23 H23A 109.5 . . ?
O4 C23 H23B 109.5 . . ?
H23A C23 H23B 109.5 . . ?
O4 C23 H23C 109.5 . . ?
H23A C23 H23C 109.5 . . ?
H23B C23 H23C 109.5 . . ?
O5 C24 C25 118.2(7) . . ?
O5 C24 C29 125.2(7) . . ?
C25 C24 C29 116.5(7) . . ?
C26 C25 C24 121.9(7) . . ?
C26 C25 H25 119.0 . . ?
C24 C25 H25 119.0 . . ?
C25 C26 C27 121.1(8) . . ?
C25 C26 H26 119.4 . . ?
C27 C26 H26 119.4 . . ?
C28 C27 C26 119.1(8) . . ?
C28 C27 H27 120.5 . . ?
C26 C27 H27 120.5 . . ?
C27 C28 C29 120.5(7) . . ?
C27 C28 H28 119.7 . . ?
C29 C28 H28 119.7 . . ?
C28 C29 C24 120.8(7) . . ?
C28 C29 C30 117.4(7) . . ?
C24 C29 C30 121.7(7) . . ?
N5 C30 C29 124.5(7) . . ?
N5 C30 H30 117.8 . . ?
C29 C30 H30 117.8 . . ?
N5 C31 C32 110.6(6) . . ?
N5 C31 C33 106.0(5) . . ?
C32 C31 C33 112.3(6) . . ?
N5 C31 H31 109.3 . . ?
C32 C31 H31 109.3 . . ?
C33 C31 H31 109.3 . . ?
O6 C32 C31 111.0(5) . . ?
O6 C32 H32A 109.4 . . ?
C31 C32 H32A 109.4 . . ?
O6 C32 H32B 109.4 . . ?
C31 C32 H32B 109.4 . . ?
H32A C32 H32B 108.0 . . ?
O7 C33 C31 109.5(6) . . ?
O7 C33 H33A 109.8 . . ?
C31 C33 H33A 109.8 . . ?
O7 C33 H33B 109.8 . . ?
C31 C33 H33B 109.8 . . ?
H33A C33 H33B 108.2 . . ?
O8 C34 C35 117.0(8) . . ?
O8 C34 C39 124.2(7) . . ?
C35 C34 C39 118.7(8) . . ?
C36 C35 C34 118.3(9) . . ?
C36 C35 H35 120.9 . . ?
C34 C35 H35 120.9 . . ?
C35 C36 C37 124.3(10) . . ?
C35 C36 H36 117.8 . . ?
C37 C36 H36 117.8 . . ?
C38 C37 C36 117.2(11) . . ?
C38 C37 H37 121.4 . . ?
C36 C37 H37 121.4 . . ?
C37 C38 C39 121.9(10) . . ?
C37 C38 H38 119.0 . . ?
C39 C38 H38 119.0 . . ?
C38 C39 C34 119.5(8) . . ?
C38 C39 C40 117.5(8) . . ?
C34 C39 C40 122.9(7) . . ?
N6 C40 C39 126.4(7) . . ?
N6 C40 H40 116.8 . . ?
C39 C40 H40 116.8 . . ?
N6 C41 C42 106.5(6) . . ?
N6 C41 C43 109.7(6) . . ?
C42 C41 C43 113.4(6) . . ?
N6 C41 H41 109.1 . . ?
C42 C41 H41 109.1 . . ?
C43 C41 H41 109.1 . . ?
O9 C42 C41 108.6(5) . . ?
O9 C42 H42A 110.0 . . ?
C41 C42 H42A 110.0 . . ?
O9 C42 H42B 110.0 . . ?
C41 C42 H42B 110.0 . . ?
H42A C42 H42B 108.3 . . ?
O10 C43 C41 113.1(5) . . ?
O10 C43 H43A 109.0 . . ?
C41 C43 H43A 109.0 . . ?
O10 C43 H43B 109.0 . . ?
C41 C43 H43B 109.0 . . ?
H43A C43 H43B 107.8 . . ?
O23 C44 H44A 109.5 . . ?
O23 C44 H44B 109.5 . . ?
H44A C44 H44B 109.5 . . ?
O23 C44 H44C 109.5 . . ?
H44A C44 H44C 109.5 . . ?
H44B C44 H44C 109.5 . . ?
O1 Co1 O3 93.71(18) . . ?
O1 Co1 N2 83.5(2) . . ?
O3 Co1 N2 91.2(2) . . ?
O1 Co1 N3 175.7(2) . . ?
O3 Co1 N3 83.5(2) . . ?
N2 Co1 N3 93.3(2) . . ?
O1 Co1 N1 81.3(2) . . ?
O3 Co1 N1 175.0(2) . . ?
N2 Co1 N1 89.1(2) . . ?
N3 Co1 N1 101.5(2) . . ?
O1 Co1 N4 93.7(2) . . ?
O3 Co1 N4 83.5(2) . . ?
N2 Co1 N4 173.8(2) . . ?
N3 Co1 N4 89.2(2) . . ?
N1 Co1 N4 95.9(2) . . ?
O5 Co2 N5 95.1(2) . . ?
O5 Co2 O8 90.4(2) . . ?
N5 Co2 O8 87.5(2) . . ?
O5 Co2 N6 85.9(2) . . ?
N5 Co2 N6 177.1(2) . . ?
O8 Co2 N6 95.3(2) . . ?
O5 Co2 O9 91.28(19) . . ?
N5 Co2 O9 93.0(2) . . ?
O8 Co2 O9 178.18(19) . . ?
N6 Co2 O9 84.2(2) . . ?
O5 Co2 O7 177.75(19) . . ?
N5 Co2 O7 83.4(2) . . ?
O8 Co2 O7 91.23(19) . . ?
N6 Co2 O7 95.5(2) . . ?
O9 Co2 O7 87.08(18) . . ?
O9 Dy1 O10 82.43(15) . . ?
O9 Dy1 O1 153.52(15) . . ?
O10 Dy1 O1 122.56(14) . . ?
O9 Dy1 O7 70.18(15) . . ?
O10 Dy1 O7 79.85(15) . . ?
O1 Dy1 O7 119.27(15) . . ?
O9 Dy1 O6 89.92(15) . . ?
O10 Dy1 O6 155.27(16) . . ?
O1 Dy1 O6 70.63(14) . . ?
O7 Dy1 O6 75.43(15) . . ?
O9 Dy1 O12 88.38(16) . . ?
O10 Dy1 O12 77.76(17) . . ?
O1 Dy1 O12 88.79(16) . . ?
O7 Dy1 O12 150.77(16) . . ?
O6 Dy1 O12 125.70(17) . . ?
O9 Dy1 O2 149.27(15) . . ?
O10 Dy1 O2 68.71(15) . . ?
O1 Dy1 O2 57.21(14) . . ?
O7 Dy1 O2 93.76(14) . . ?
O6 Dy1 O2 111.84(15) . . ?
O12 Dy1 O2 95.36(16) . . ?
O9 Dy1 O11 80.57(15) . . ?
O10 Dy1 O11 127.39(18) . . ?
O1 Dy1 O11 76.88(15) . . ?
O7 Dy1 O11 137.08(16) . . ?
O6 Dy1 O11 73.79(18) . . ?
O12 Dy1 O11 52.43(17) . . ?
O2 Dy1 O11 125.24(15) . . ?
O9 Dy1 N7 82.85(16) . . ?
O10 Dy1 N7 102.51(19) . . ?
O1 Dy1 N7 83.00(16) . . ?
O7 Dy1 N7 152.47(16) . . ?
O6 Dy1 N7 99.80(19) . . ?
O12 Dy1 N7 26.33(16) . . ?
O2 Dy1 N7 112.81(16) . . ?
O11 Dy1 N7 26.13(17) . . ?
O9 Dy1 C6 176.07(17) . . ?
O10 Dy1 C6 95.88(17) . . ?
O1 Dy1 C6 29.31(15) . . ?
O7 Dy1 C6 106.06(16) . . ?
O6 Dy1 C6 90.20(17) . . ?
O12 Dy1 C6 94.74(17) . . ?
O2 Dy1 C6 28.07(15) . . ?
O11 Dy1 C6 103.23(17) . . ?
N7 Dy1 C6 101.00(17) . . ?
O10 Dy2 O2 72.52(15) . . ?
O10 Dy2 O23 78.59(16) . . ?
O2 Dy2 O23 82.32(15) . . ?
O10 Dy2 O21 85.05(17) . . ?
O2 Dy2 O21 129.50(17) . . ?
O23 Dy2 O21 137.34(17) . . ?
O10 Dy2 O17 144.87(18) . . ?
O2 Dy2 O17 82.88(17) . . ?
O23 Dy2 O17 73.5(2) . . ?
O21 Dy2 O17 130.05(19) . . ?
O10 Dy2 O18 147.95(18) . . ?
O2 Dy2 O18 88.10(19) . . ?
O23 Dy2 O18 124.8(2) . . ?
O21 Dy2 O18 88.3(2) . . ?
O17 Dy2 O18 51.4(2) . . ?
O10 Dy2 O15 137.3(2) . . ?
O2 Dy2 O15 149.6(2) . . ?
O23 Dy2 O15 96.6(2) . . ?
O21 Dy2 O15 70.0(2) . . ?
O17 Dy2 O15 67.8(2) . . ?
O18 Dy2 O15 67.5(2) . . ?
O10 Dy2 O20 80.15(16) . . ?
O2 Dy2 O20 79.75(16) . . ?
O23 Dy2 O20 155.48(16) . . ?
O21 Dy2 O20 51.65(17) . . ?
O17 Dy2 O20 120.3(2) . . ?
O18 Dy2 O20 71.3(2) . . ?
O15 Dy2 O20 107.4(2) . . ?
O10 Dy2 O14 87.9(2) . . ?
O2 Dy2 O14 150.21(18) . . ?
O23 Dy2 O14 71.69(17) . . ?
O21 Dy2 O14 68.57(19) . . ?
O17 Dy2 O14 102.8(2) . . ?
O18 Dy2 O14 118.5(2) . . ?
O15 Dy2 O14 51.2(2) . . ?
O20 Dy2 O14 119.63(19) . . ?
O10 Dy2 N9 158.4(2) . . ?
O2 Dy2 N9 85.8(2) . . ?
O23 Dy2 N9 98.9(3) . . ?
O21 Dy2 N9 109.6(3) . . ?
O17 Dy2 N9 25.4(2) . . ?
O18 Dy2 N9 26.0(2) . . ?
O15 Dy2 N9 64.2(2) . . ?
O20 Dy2 N9 96.3(3) . . ?
O14 Dy2 N9 111.9(3) . . ?
O10 Dy2 N8 112.6(2) . . ?
O2 Dy2 N8 163.0(2) . . ?
O23 Dy2 N8 82.9(2) . . ?
O21 Dy2 N8 67.5(2) . . ?
O17 Dy2 N8 84.9(2) . . ?
O18 Dy2 N8 93.5(3) . . ?
O15 Dy2 N8 26.0(2) . . ?
O20 Dy2 N8 116.8(2) . . ?
O14 Dy2 N8 25.2(2) . . ?
N9 Dy2 N8 88.2(3) . . ?
O10 Dy2 N10 82.20(16) . . ?
O2 Dy2 N10 104.93(18) . . ?
O23 Dy2 N10 156.36(17) . . ?
O21 Dy2 N10 25.74(15) . . ?
O17 Dy2 N10 129.2(2) . . ?
O18 Dy2 N10 78.4(2) . . ?
O15 Dy2 N10 88.3(2) . . ?
O20 Dy2 N10 25.91(16) . . ?
O14 Dy2 N10 94.1(2) . . ?
N9 Dy2 N10 104.0(3) . . ?
N8 Dy2 N10 92.0(2) . . ?
C5 N1 C1 119.3(6) . . ?
C5 N1 Co1 111.7(4) . . ?
C1 N1 Co1 128.5(5) . . ?
C11 N2 C7 120.0(6) . . ?
C11 N2 Co1 129.0(5) . . ?
C7 N2 Co1 110.5(5) . . ?
C12 N3 C16 119.9(6) . . ?
C12 N3 Co1 129.8(5) . . ?
C16 N3 Co1 110.0(5) . . ?
C22 N4 C18 118.8(7) . . ?
C22 N4 Co1 132.1(6) . . ?
C18 N4 Co1 109.2(5) . . ?
C30 N5 C31 118.8(6) . . ?
C30 N5 Co2 125.5(5) . . ?
C31 N5 Co2 115.7(4) . . ?
C40 N6 C41 121.1(6) . . ?
C40 N6 Co2 124.9(5) . . ?
C41 N6 Co2 113.9(4) . . ?
O13 N7 O11 122.8(7) . . ?
O13 N7 O12 121.3(7) . . ?
O11 N7 O12 115.9(6) . . ?
O13 N7 Dy1 176.8(5) . . ?
O11 N7 Dy1 58.5(4) . . ?
O12 N7 Dy1 57.5(4) . . ?
O14 N8 O16 122.9(10) . . ?
O14 N8 O15 121.7(10) . . ?
O16 N8 O15 115.1(10) . . ?
O14 N8 Dy2 61.9(5) . . ?
O16 N8 Dy2 174.2(8) . . ?
O15 N8 Dy2 59.9(5) . . ?
O19 N9 O17 121.0(12) . . ?
O19 N9 O18 123.4(11) . . ?
O17 N9 O18 115.6(8) . . ?
O19 N9 Dy2 178.1(8) . . ?
O17 N9 Dy2 57.7(5) . . ?
O18 N9 Dy2 57.9(4) . . ?
O22 N10 O21 121.6(7) . . ?
O22 N10 O20 122.7(7) . . ?
O21 N10 O20 115.7(7) . . ?
O22 N10 Dy2 177.8(6) . . ?
O21 N10 Dy2 56.2(4) . . ?
O20 N10 Dy2 59.5(4) . . ?
C6 O1 Co1 102.6(3) . . ?
C6 O1 Dy1 98.2(3) . . ?
Co1 O1 Dy1 156.7(2) . . ?
C6 O2 Dy2 158.5(4) . . ?
C6 O2 Dy1 95.3(3) . . ?
Dy2 O2 Dy1 105.66(16) . . ?
C17 O3 Co1 101.2(4) . . ?
C23 O4 C17 117.8(7) . . ?
C24 O5 Co2 123.4(4) . . ?
C32 O6 Dy1 138.5(4) . . ?
C32 O6 H6A 106.6 . . ?
Dy1 O6 H6A 106.6 . . ?
C33 O7 Co2 107.1(4) . . ?
C33 O7 Dy1 123.4(4) . . ?
Co2 O7 Dy1 99.30(18) . . ?
C34 O8 Co2 126.0(5) . . ?
C42 O9 Co2 108.0(4) . . ?
C42 O9 Dy1 118.3(4) . . ?
Co2 O9 Dy1 103.41(19) . . ?
C43 O10 Dy2 121.6(4) . . ?
C43 O10 Dy1 126.8(4) . . ?
Dy2 O10 Dy1 111.27(18) . . ?
N7 O11 Dy1 95.4(4) . . ?
N7 O12 Dy1 96.2(4) . . ?
N8 O14 Dy2 92.9(6) . . ?
N8 O15 Dy2 94.1(6) . . ?
N9 O17 Dy2 96.8(6) . . ?
N9 O18 Dy2 96.1(6) . . ?
N10 O20 Dy2 94.6(4) . . ?
N10 O21 Dy2 98.1(4) . . ?
C44 O23 Dy2 135.3(4) . . ?
C44 O23 H23D 109.9 . . ?
Dy2 O23 H23D 110.2 . . ?

loop_
_geom_bond_atom_site_label_1
_geom_bond_atom_site_label_2
_geom_bond_distance
_geom_bond_site_symmetry_2
_geom_bond_publ_flag
C1 N1 1.366(8) . ?
C1 C2 1.366(9) . ?
C1 H1 0.9300 . ?
C2 C3 1.347(9) . ?
C2 H2 0.9300 . ?
C3 C4 1.401(9) . ?
C3 H3 0.9300 . ?
C4 C5 1.366(9) . ?
C4 H4 0.9300 . ?
C5 N1 1.346(8) . ?
C5 C6 1.535(8) . ?
C6 O2 1.371(7) . ?
C6 O1 1.435(7) . ?
C6 C7 1.529(9) . ?
C6 Dy1 2.901(6) . ?
C7 N2 1.358(8) . ?
C7 C8 1.362(9) . ?
C8 C9 1.368(10) . ?
C8 H8 0.9300 . ?
C9 C10 1.387(10) . ?
C9 H9 0.9300 . ?
C10 C11 1.373(10) . ?
C10 H10 0.9300 . ?
C11 N2 1.340(8) . ?
C11 H11 0.9300 . ?
C12 N3 1.340(8) . ?
C12 C13 1.388(9) . ?
C12 H12 0.9300 . ?
C13 C14 1.369(10) . ?
C13 H13 0.9300 . ?
C14 C15 1.368(10) . ?
C14 H14 0.9300 . ?
C15 C16 1.382(9) . ?
C15 H15 0.9300 . ?
C16 N3 1.341(8) . ?
C16 C17 1.547(10) . ?
C17 O4 1.349(8) . ?
C17 O3 1.402(8) . ?
C17 C18 1.527(11) . ?
C18 C19 1.368(10) . ?
C18 N4 1.370(9) . ?
C19 C20 1.379(11) . ?
C19 H19 0.9300 . ?
C20 C21 1.375(11) . ?
C20 H20 0.9300 . ?
C21 C22 1.378(10) . ?
C21 H21 0.9300 . ?
C22 N4 1.305(9) . ?
C22 H22 0.9300 . ?
C23 O4 1.344(7) . ?
C23 H23A 0.9600 . ?
C23 H23B 0.9600 . ?
C23 H23C 0.9600 . ?
C24 O5 1.325(8) . ?
C24 C25 1.406(9) . ?
C24 C29 1.399(9) . ?
C25 C26 1.370(9) . ?
C25 H25 0.9300 . ?
C26 C27 1.373(10) . ?
C26 H26 0.9300 . ?
C27 C28 1.373(10) . ?
C27 H27 0.9300 . ?
C28 C29 1.410(9) . ?
C28 H28 0.9300 . ?
C29 C30 1.461(10) . ?
C30 N5 1.294(8) . ?
C30 H30 0.9300 . ?
C31 N5 1.492(8) . ?
C31 C32 1.524(9) . ?
C31 C33 1.539(9) . ?
C31 H31 0.9800 . ?
C32 O6 1.423(7) . ?
C32 H32A 0.9700 . ?
C32 H32B 0.9700 . ?
C33 O7 1.430(7) . ?
C33 H33A 0.9700 . ?
C33 H33B 0.9700 . ?
C34 O8 1.324(8) . ?
C34 C35 1.417(10) . ?
C34 C39 1.415(10) . ?
C35 C36 1.375(12) . ?
C35 H35 0.9300 . ?
C36 C37 1.385(14) . ?
C36 H36 0.9300 . ?
C37 C38 1.370(13) . ?
C37 H37 0.9300 . ?
C38 C39 1.405(10) . ?
C38 H38 0.9300 . ?
C39 C40 1.422(10) . ?
C40 N6 1.288(8) . ?
C40 H40 0.9300 . ?
C41 N6 1.482(8) . ?
C41 C42 1.515(9) . ?
C41 C43 1.535(8) . ?
C41 H41 0.9800 . ?
C42 O9 1.426(7) . ?
C42 H42A 0.9700 . ?
C42 H42B 0.9700 . ?
C43 O10 1.404(7) . ?
C43 H43A 0.9700 . ?
C43 H43B 0.9700 . ?
C44 O23 1.412(8) . ?
C44 H44A 0.9600 . ?
C44 H44B 0.9600 . ?
C44 H44C 0.9600 . ?
Co1 O1 1.884(4) . ?
Co1 O3 1.892(4) . ?
Co1 N2 1.921(6) . ?
Co1 N3 1.930(5) . ?
Co1 N1 1.936(5) . ?
Co1 N4 1.948(6) . ?
Co2 O5 1.878(4) . ?
Co2 N5 1.886(6) . ?
Co2 O8 1.885(5) . ?
Co2 N6 1.904(6) . ?
Co2 O9 1.922(4) . ?
Co2 O7 1.963(4) . ?
Dy1 O9 2.287(4) . ?
Dy1 O10 2.296(4) . ?
Dy1 O1 2.324(4) . ?
Dy1 O7 2.367(4) . ?
Dy1 O6 2.425(4) . ?
Dy1 O12 2.430(5) . ?
Dy1 O2 2.434(4) . ?
Dy1 O11 2.454(5) . ?
Dy1 N7 2.865(7) . ?
Dy2 O10 2.247(4) . ?
Dy2 O2 2.270(4) . ?
Dy2 O23 2.371(4) . ?
Dy2 O21 2.439(5) . ?
Dy2 O17 2.455(6) . ?
Dy2 O18 2.456(6) . ?
Dy2 O15 2.491(6) . ?
Dy2 O20 2.512(5) . ?
Dy2 O14 2.537(5) . ?
Dy2 N9 2.883(9) . ?
Dy2 N8 2.873(10) . ?
Dy2 N10 2.907(7) . ?
N7 O13 1.221(7) . ?
N7 O11 1.268(7) . ?
N7 O12 1.279(7) . ?
N8 O14 1.226(10) . ?
N8 O16 1.283(10) . ?
N8 O15 1.264(10) . ?
N9 O19 1.222(9) . ?
N9 O17 1.247(10) . ?
N9 O18 1.269(11) . ?
N10 O22 1.234(7) . ?
N10 O21 1.275(7) . ?
N10 O20 1.274(7) . ?
O6 H6A 0.8499 . ?
O23 H23D 0.8500 . ?

loop_
_geom_hbond_atom_site_label_D
_geom_hbond_atom_site_label_H
_geom_hbond_atom_site_label_A
_geom_hbond_distance_DH
_geom_hbond_distance_HA
_geom_hbond_distance_DA
_geom_hbond_angle_DHA
_geom_hbond_site_symmetry_A
O23 H23D O7 0.85 1.85 2.635(6) 151.8 .
O6 H6A O3 0.85 1.87 2.696(6) 163.1 .

loop_
_geom_torsion_atom_site_label_1
_geom_torsion_atom_site_label_2
_geom_torsion_atom_site_label_3
_geom_torsion_atom_site_label_4
_geom_torsion
_geom_torsion_site_symmetry_1
_geom_torsion_site_symmetry_2
_geom_torsion_site_symmetry_3
_geom_torsion_site_symmetry_4
_geom_torsion_publ_flag
N1 C1 C2 C3 -3.1(11) . . . . ?
C1 C2 C3 C4 0.7(11) . . . . ?
C2 C3 C4 C5 2.0(10) . . . . ?
C3 C4 C5 N1 -2.2(10) . . . . ?
C3 C4 C5 C6 174.0(7) . . . . ?
N1 C5 C6 O2 159.8(5) . . . . ?
C4 C5 C6 O2 -16.8(10) . . . . ?
N1 C5 C6 O1 40.6(7) . . . . ?
C4 C5 C6 O1 -136.0(7) . . . . ?
N1 C5 C6 C7 -69.1(7) . . . . ?
C4 C5 C6 C7 114.3(8) . . . . ?
N1 C5 C6 Dy1 91.5(6) . . . . ?
C4 C5 C6 Dy1 -85.1(9) . . . . ?
O2 C6 C7 N2 -158.7(5) . . . . ?
O1 C6 C7 N2 -40.5(6) . . . . ?
C5 C6 C7 N2 68.5(7) . . . . ?
Dy1 C6 C7 N2 -95.1(5) . . . . ?
O2 C6 C7 C8 21.5(9) . . . . ?
O1 C6 C7 C8 139.7(7) . . . . ?
C5 C6 C7 C8 -111.3(8) . . . . ?
Dy1 C6 C7 C8 85.1(8) . . . . ?
N2 C7 C8 C9 0.8(10) . . . . ?
C6 C7 C8 C9 -179.4(7) . . . . ?
C7 C8 C9 C10 -0.1(12) . . . . ?
C8 C9 C10 C11 0.1(12) . . . . ?
C9 C10 C11 N2 -0.9(12) . . . . ?
N3 C12 C13 C14 -0.4(11) . . . . ?
C12 C13 C14 C15 0.5(12) . . . . ?
C13 C14 C15 C16 0.6(13) . . . . ?
C14 C15 C16 N3 -2.0(12) . . . . ?
C14 C15 C16 C17 177.4(8) . . . . ?
N3 C16 C17 O4 165.6(6) . . . . ?
C15 C16 C17 O4 -13.9(12) . . . . ?
N3 C16 C17 O3 40.3(8) . . . . ?
C15 C16 C17 O3 -139.2(8) . . . . ?
N3 C16 C17 C18 -72.2(8) . . . . ?
C15 C16 C17 C18 108.3(9) . . . . ?
O4 C17 C18 C19 13.6(11) . . . . ?
O3 C17 C18 C19 142.8(7) . . . . ?
C16 C17 C18 C19 -105.6(8) . . . . ?
O4 C17 C18 N4 -169.0(6) . . . . ?
O3 C17 C18 N4 -39.8(7) . . . . ?
C16 C17 C18 N4 71.8(7) . . . . ?
N4 C18 C19 C20 1.5(11) . . . . ?
C17 C18 C19 C20 178.6(7) . . . . ?
C18 C19 C20 C21 -0.3(12) . . . . ?
C19 C20 C21 C22 -1.2(12) . . . . ?
C20 C21 C22 N4 1.7(11) . . . . ?
O5 C24 C25 C26 177.4(6) . . . . ?
C29 C24 C25 C26 0.1(10) . . . . ?
C24 C25 C26 C27 -2.2(11) . . . . ?
C25 C26 C27 C28 2.6(12) . . . . ?
C26 C27 C28 C29 -1.1(11) . . . . ?
C27 C28 C29 C24 -0.9(11) . . . . ?
C27 C28 C29 C30 -179.6(7) . . . . ?
O5 C24 C29 C28 -175.7(6) . . . . ?
C25 C24 C29 C28 1.3(10) . . . . ?
O5 C24 C29 C30 3.0(11) . . . . ?
C25 C24 C29 C30 180.0(6) . . . . ?
C28 C29 C30 N5 -171.9(7) . . . . ?
C24 C29 C30 N5 9.4(11) . . . . ?
N5 C31 C32 O6 -68.8(7) . . . . ?
C33 C31 C32 O6 49.4(8) . . . . ?
N5 C31 C33 O7 34.3(7) . . . . ?
C32 C31 C33 O7 -86.6(7) . . . . ?
O8 C34 C35 C36 176.5(8) . . . . ?
C39 C34 C35 C36 -0.7(12) . . . . ?
C34 C35 C36 C37 1.9(17) . . . . ?
C35 C36 C37 C38 -1(2) . . . . ?
C36 C37 C38 C39 -0.9(18) . . . . ?
C37 C38 C39 C34 2.0(15) . . . . ?
C37 C38 C39 C40 -175.1(10) . . . . ?
O8 C34 C39 C38 -178.2(7) . . . . ?
C35 C34 C39 C38 -1.2(12) . . . . ?
O8 C34 C39 C40 -1.3(12) . . . . ?
C35 C34 C39 C40 175.8(7) . . . . ?
C38 C39 C40 N6 179.8(8) . . . . ?
C34 C39 C40 N6 2.8(12) . . . . ?
N6 C41 C42 O9 38.9(7) . . . . ?
C43 C41 C42 O9 -81.7(7) . . . . ?
N6 C41 C43 O10 -52.7(8) . . . . ?
C42 C41 C43 O10 66.1(8) . . . . ?
C4 C5 N1 C1 -0.2(10) . . . . ?
C6 C5 N1 C1 -177.1(5) . . . . ?
C4 C5 N1 Co1 172.8(5) . . . . ?
C6 C5 N1 Co1 -4.1(7) . . . . ?
C2 C1 N1 C5 2.8(10) . . . . ?
C2 C1 N1 Co1 -168.7(5) . . . . ?
C10 C11 N2 C7 1.6(10) . . . . ?
C10 C11 N2 Co1 172.9(5) . . . . ?
C8 C7 N2 C11 -1.6(9) . . . . ?
C6 C7 N2 C11 178.6(6) . . . . ?
C8 C7 N2 Co1 -174.4(5) . . . . ?
C6 C7 N2 Co1 5.8(6) . . . . ?
C13 C12 N3 C16 -0.9(11) . . . . ?
C13 C12 N3 Co1 -173.4(5) . . . . ?
C15 C16 N3 C12 2.1(11) . . . . ?
C17 C16 N3 C12 -177.3(6) . . . . ?
C15 C16 N3 Co1 176.0(6) . . . . ?
C17 C16 N3 Co1 -3.5(7) . . . . ?
C21 C22 N4 C18 -0.6(10) . . . . ?
C21 C22 N4 Co1 177.6(5) . . . . ?
C19 C18 N4 C22 -1.0(10) . . . . ?
C17 C18 N4 C22 -178.7(6) . . . . ?
C19 C18 N4 Co1 -179.6(6) . . . . ?
C17 C18 N4 Co1 2.7(7) . . . . ?
C29 C30 N5 C31 180.0(6) . . . . ?
C29 C30 N5 Co2 -1.0(10) . . . . ?
C32 C31 N5 C30 -65.1(8) . . . . ?
C33 C31 N5 C30 172.9(6) . . . . ?
C32 C31 N5 Co2 115.7(5) . . . . ?
C33 C31 N5 Co2 -6.3(7) . . . . ?
O5 Co2 N5 C30 -12.5(6) . . . . ?
O8 Co2 N5 C30 -102.7(6) . . . . ?
O9 Co2 N5 C30 79.1(6) . . . . ?
O7 Co2 N5 C30 165.8(6) . . . . ?
O5 Co2 N5 C31 166.6(5) . . . . ?
O8 Co2 N5 C31 76.4(5) . . . . ?
O9 Co2 N5 C31 -101.8(5) . . . . ?
O7 Co2 N5 C31 -15.1(5) . . . . ?
C39 C40 N6 C41 -175.4(6) . . . . ?
C39 C40 N6 Co2 0.9(10) . . . . ?
C42 C41 N6 C40 163.1(6) . . . . ?
C43 C41 N6 C40 -73.9(8) . . . . ?
C42 C41 N6 Co2 -13.5(6) . . . . ?
C43 C41 N6 Co2 109.4(5) . . . . ?
O2 C6 O1 Co1 177.0(4) . . . . ?
C7 C6 O1 Co1 55.0(5) . . . . ?
C5 C6 O1 Co1 -57.9(5) . . . . ?
Dy1 C6 O1 Co1 169.5(3) . . . . ?
O2 C6 O1 Dy1 7.5(5) . . . . ?
C7 C6 O1 Dy1 -114.5(4) . . . . ?
C5 C6 O1 Dy1 132.6(4) . . . . ?
O3 Co1 O1 C6 -134.5(4) . . . . ?
N2 Co1 O1 C6 -43.7(4) . . . . ?
N1 Co1 O1 C6 46.4(4) . . . . ?
N4 Co1 O1 C6 141.9(4) . . . . ?
O3 Co1 O1 Dy1 18.4(6) . . . . ?
N2 Co1 O1 Dy1 109.1(6) . . . . ?
N1 Co1 O1 Dy1 -160.8(6) . . . . ?
N4 Co1 O1 Dy1 -65.3(6) . . . . ?
O1 C6 O2 Dy2 159.2(8) . . . . ?
C7 C6 O2 Dy2 -85.2(12) . . . . ?
C5 C6 O2 Dy2 43.2(14) . . . . ?
Dy1 C6 O2 Dy2 166.4(11) . . . . ?
O1 C6 O2 Dy1 -7.1(5) . . . . ?
C7 C6 O2 Dy1 108.4(5) . . . . ?
C5 C6 O2 Dy1 -123.2(5) . . . . ?
O4 C17 O3 Co1 -176.3(6) . . . . ?
C18 C17 O3 Co1 56.2(6) . . . . ?
C16 C17 O3 Co1 -55.8(6) . . . . ?
O1 Co1 O3 C17 -138.2(4) . . . . ?
N2 Co1 O3 C17 138.2(5) . . . . ?
N3 Co1 O3 C17 45.1(4) . . . . ?
N4 Co1 O3 C17 -44.9(4) . . . . ?
O3 C17 O4 C23 -41.0(12) . . . . ?
C18 C17 O4 C23 82.9(10) . . . . ?
C16 C17 O4 C23 -159.6(8) . . . . ?
C25 C24 O5 Co2 161.2(5) . . . . ?
C29 C24 O5 Co2 -21.9(9) . . . . ?
N5 Co2 O5 C24 23.3(5) . . . . ?
O8 Co2 O5 C24 110.8(5) . . . . ?
N6 Co2 O5 C24 -153.9(5) . . . . ?
O9 Co2 O5 C24 -69.9(5) . . . . ?
C31 C32 O6 Dy1 -0.9(10) . . . . ?
C31 C33 O7 Co2 -46.4(6) . . . . ?
C31 C33 O7 Dy1 67.5(6) . . . . ?
C35 C34 O8 Co2 179.2(5) . . . . ?
C39 C34 O8 Co2 -3.7(10) . . . . ?
O5 Co2 O8 C34 91.5(5) . . . . ?
N5 Co2 O8 C34 -173.4(6) . . . . ?
N6 Co2 O8 C34 5.6(6) . . . . ?
O7 Co2 O8 C34 -90.0(5) . . . . ?
C41 C42 O9 Co2 -47.2(6) . . . . ?
C41 C42 O9 Dy1 69.6(6) . . . . ?
C41 C43 O10 Dy2 142.8(5) . . . . ?
C41 C43 O10 Dy1 -43.7(8) . . . . ?
O13 N7 O11 Dy1 176.5(6) . . . . ?
O12 N7 O11 Dy1 -3.8(6) . . . . ?
O13 N7 O12 Dy1 -176.5(6) . . . . ?
O11 N7 O12 Dy1 3.9(6) . . . . ?
O16 N8 O14 Dy2 -176.2(9) . . . . ?
O15 N8 O14 Dy2 -2.6(11) . . . . ?
O14 N8 O15 Dy2 2.7(11) . . . . ?
O16 N8 O15 Dy2 176.7(8) . . . . ?
O19 N9 O17 Dy2 -178.4(9) . . . . ?
O18 N9 O17 Dy2 3.4(9) . . . . ?
O19 N9 O18 Dy2 178.5(9) . . . . ?
O17 N9 O18 Dy2 -3.4(9) . . . . ?
O22 N10 O20 Dy2 -179.9(6) . . . . ?
O21 N10 O20 Dy2 1.6(6) . . . . ?
O22 N10 O21 Dy2 179.8(6) . . . . ?
O20 N10 O21 Dy2 -1.6(6) . . . . ?
